data_1101013
loop_
_publ_author_name
'Hashimoto, Masao'
'Tajima, Fukue'
'Eda, Kazuo'
'Yamamura, Kimiaki'
'Okazaki, Tadashi'

_publ_section_title
;
 Exploration of plastic-like phases in alkylurea systems.
 A thermal and X-ray study
;
_journal_issue 1-3
_journal_name_full 'Journal of Molecular Structure'
_journal_page_first 23
_journal_page_last 33
_journal_paper_doi 10.1016/j.molstruc.2004.08.008
_journal_volume 734
_journal_year 2005
_chemical_formula_moiety 'C15 H32 N2 O'
_chemical_formula_sum 'C15 H32 N2 O'
_chemical_formula_weight 256.43
_chemical_melting_point 387.4
_chemical_name_common n-tetradecylurea
_space_group_IT_number 14
_symmetry_cell_setting monoclinic
_symmetry_space_group_name_Hall '-P 2ybc'
_symmetry_space_group_name_H-M 'P 1 21/c 1'
_atom_sites_solution_hydrogens geom
_atom_sites_solution_primary direct
_atom_sites_solution_secondary difmap
_cell_angle_alpha 90.00
_cell_angle_beta 94.882(6)
_cell_angle_gamma 90.00
_cell_formula_units_Z 4
_cell_length_a 23.601(7)
_cell_length_b 7.639(2)
_cell_length_c 9.326(3)
_cell_measurement_reflns_used 533
_cell_measurement_temperature 303(2)
_cell_measurement_theta_max 22.548
_cell_measurement_theta_min 2.599
_cell_volume 1675.4(9)
_diffrn_ambient_temperature 303(2)
_diffrn_measurement_device_type 'CCD area detector'
_diffrn_measurement_method 'phi and omega scans'
_diffrn_radiation_monochromator graphite
_diffrn_radiation_source 'fine-focus sealed tube'
_diffrn_radiation_type MoK\a
_diffrn_radiation_wavelength 0.71073
_diffrn_reflns_av_R_equivalents 0.0616
_diffrn_reflns_av_sigmaI/netI 0.1169
_diffrn_reflns_limit_h_max 26
_diffrn_reflns_limit_h_min -28
_diffrn_reflns_limit_k_max 9
_diffrn_reflns_limit_k_min -8
_diffrn_reflns_limit_l_max 11
_diffrn_reflns_limit_l_min -11
_diffrn_reflns_number 9234
_diffrn_reflns_theta_max 27.43
_diffrn_reflns_theta_min 1.73
_exptl_absorpt_coefficient_mu 0.063
_exptl_absorpt_correction_T_max 0.9987
_exptl_absorpt_correction_T_min 0.7964
_exptl_absorpt_correction_type empirical
_exptl_absorpt_process_details 'program SADABS ver. 2.03(Sheldrick)'
_exptl_crystal_colour colorless
_exptl_crystal_density_diffrn 1.017
_exptl_crystal_density_method 'not measured'
_exptl_crystal_F_000 576
_exptl_crystal_size_max 0.77
_exptl_crystal_size_mid 0.41
_exptl_crystal_size_min 0.02
_refine_ls_extinction_method none
_refine_ls_goodness_of_fit_ref 0.831
_refine_ls_hydrogen_treatment mixed
_refine_ls_matrix_type full
_refine_ls_number_parameters 280
_refine_ls_number_reflns 3445
_refine_ls_number_restraints 0
_refine_ls_restrained_S_all 0.831
_refine_ls_R_factor_all 0.1789
_refine_ls_R_factor_gt 0.0583
_refine_ls_shift/su_max 0.000
_refine_ls_shift/su_mean 0.000
_refine_ls_structure_factor_coef Fsqd
_refine_ls_weighting_details 'calc w=1/[\s^2^(Fo^2^)+(0.0730P)^2^+0.0000P] where P=(Fo^2^+2Fc^2^)/3'
_refine_ls_weighting_scheme calc
_refine_ls_wR_factor_gt 0.1353
_refine_ls_wR_factor_ref 0.1660
_reflns_number_gt 1359
_reflns_number_total 3445
_reflns_threshold_expression >2sigma(I)
_cod_original_sg_symbol_H-M 'P 21/c'
_cod_database_code 1101013

loop_
_symmetry_equiv_pos_as_xyz
'x, y, z'
'-x, y+1/2, -z+1/2'
'-x, -y, -z'
'x, -y-1/2, z-1/2'

loop_
_atom_site_label
_atom_site_type_symbol
_atom_site_fract_x
_atom_site_fract_y
_atom_site_fract_z
_atom_site_U_iso_or_equiv
_atom_site_adp_type
_atom_site_occupancy
_atom_site_symmetry_multiplicity
_atom_site_calc_flag
_atom_site_refinement_flags
_atom_site_disorder_assembly
_atom_site_disorder_group
C1 C 0.41026(12) 0.9919(3) 1.0101(2) 0.0505(7) Uani 1 1 d . . .
C2 C 0.38096(12) 0.8519(3) 1.0897(3) 0.0526(7) Uani 1 1 d . . .
C3 C 0.35724(13) 0.7060(3) 0.9928(3) 0.0554(7) Uani 1 1 d . . .
C4 C 0.32531(13) 0.5667(3) 1.0676(3) 0.0550(7) Uani 1 1 d . . .
C5 C 0.30126(14) 0.4237(3) 0.9681(3) 0.0591(7) Uani 1 1 d . . .
C6 C 0.26885(14) 0.2840(3) 1.0424(3) 0.0606(7) Uani 1 1 d . . .
C7 C 0.24308(14) 0.1433(4) 0.9429(3) 0.0629(7) Uani 1 1 d . . .
C8 C 0.21092(15) 0.0048(4) 1.0163(3) 0.0670(8) Uani 1 1 d . . .
C9 C 0.18452(15) -0.1341(4) 0.9157(3) 0.0704(8) Uani 1 1 d . . .
C10 C 0.15160(17) -0.2738(4) 0.9879(4) 0.0790(9) Uani 1 1 d . . .
C11 C 0.12522(18) -0.4098(5) 0.8877(4) 0.0878(10) Uani 1 1 d . . .
C12 C 0.09361(19) -0.5530(5) 0.9555(4) 0.0973(11) Uani 1 1 d . . .
C13 C 0.0694(3) -0.6891(6) 0.8484(5) 0.1313(16) Uani 1 1 d . . .
C14 C 0.0375(2) -0.8293(5) 0.9130(6) 0.175(2) Uani 1 1 d . . .
H14A H 0.0612 -0.8842 0.9888 0.263 Uiso 1 1 calc R . .
H14B H 0.0259 -0.9146 0.8408 0.263 Uiso 1 1 calc R . .
H14C H 0.0045 -0.7808 0.9516 0.263 Uiso 1 1 calc R . .
C1U C 0.45608(9) 1.2767(3) 1.0574(2) 0.0444(6) Uani 1 1 d . . .
H1 H 0.4263(10) 1.126(3) 1.194(3) 0.060(7) Uiso 1 1 d . . .
H2 H 0.4690(9) 1.373(3) 1.245(2) 0.051(7) Uiso 1 1 d . . .
H3 H 0.4968(10) 1.487(3) 1.128(2) 0.063(7) Uiso 1 1 d . . .
H1A H 0.4422(9) 0.942(3) 0.959(2) 0.062(7) Uiso 1 1 d . . .
H2A H 0.4056(10) 0.820(3) 1.169(3) 0.077(9) Uiso 1 1 d . . .
H3A H 0.3880(10) 0.663(3) 0.942(2) 0.065(8) Uiso 1 1 d . . .
H4A H 0.3517(10) 0.513(3) 1.149(3) 0.082(8) Uiso 1 1 d . . .
H5A H 0.3308(11) 0.368(3) 0.915(3) 0.085(9) Uiso 1 1 d . . .
H6A H 0.2938(11) 0.234(3) 1.121(3) 0.089(9) Uiso 1 1 d . . .
H7A H 0.2724(12) 0.087(4) 0.888(3) 0.096(10) Uiso 1 1 d . . .
H8A H 0.2380(11) -0.054(4) 1.101(3) 0.103(10) Uiso 1 1 d . . .
H9A H 0.2134(12) -0.181(4) 0.854(3) 0.096(10) Uiso 1 1 d . . .
H10A H 0.1770(13) -0.336(4) 1.065(3) 0.120(12) Uiso 1 1 d . . .
H11A H 0.1571(13) -0.462(4) 0.829(3) 0.113(12) Uiso 1 1 d . . .
H12A H 0.1198(13) -0.609(4) 1.034(3) 0.116(13) Uiso 1 1 d . . .
H13A H 0.104(2) -0.741(6) 0.800(6) 0.23(3) Uiso 1 1 d . . .
H1B H 0.3837(9) 1.044(3) 0.934(2) 0.054(6) Uiso 1 1 d . . .
H2B H 0.3489(10) 0.907(3) 1.146(2) 0.074(8) Uiso 1 1 d . . .
H3B H 0.3314(11) 0.747(3) 0.912(3) 0.090(9) Uiso 1 1 d . . .
H4B H 0.2943(10) 0.620(3) 1.117(3) 0.072(8) Uiso 1 1 d . . .
H5B H 0.2774(10) 0.468(3) 0.888(3) 0.072(8) Uiso 1 1 d . . .
H6B H 0.2364(10) 0.345(3) 1.091(2) 0.066(7) Uiso 1 1 d . . .
H7B H 0.2172(9) 0.196(3) 0.865(3) 0.062(7) Uiso 1 1 d . . .
H8B H 0.1812(10) 0.051(3) 1.068(2) 0.059(7) Uiso 1 1 d . . .
H9B H 0.1594(11) -0.082(4) 0.835(3) 0.092(9) Uiso 1 1 d . . .
H10B H 0.1235(14) -0.224(4) 1.035(4) 0.127(14) Uiso 1 1 d . . .
H11B H 0.0952(14) -0.348(4) 0.823(3) 0.123(13) Uiso 1 1 d . . .
H12B H 0.0626(13) -0.510(4) 1.016(3) 0.111(13) Uiso 1 1 d . . .
H13B H 0.029(2) -0.629(6) 0.811(5) 0.22(2) Uiso 1 1 d . . .
N1 N 0.43143(9) 1.1308(2) 1.1050(2) 0.0509(6) Uani 1 1 d . . .
N2 N 0.47456(10) 1.3926(3) 1.1567(2) 0.0580(6) Uani 1 1 d . . .
O1 O 0.46080(7) 1.29849(18) 0.92774(14) 0.0535(5) Uani 1 1 d . . .

loop_
_atom_site_aniso_label
_atom_site_aniso_U_11
_atom_site_aniso_U_22
_atom_site_aniso_U_33
_atom_site_aniso_U_23
_atom_site_aniso_U_13
_atom_site_aniso_U_12
C1 0.0717(19) 0.0455(15) 0.0345(13) 0.0007(11) 0.0060(13) -0.0083(13)
C2 0.0690(18) 0.0466(16) 0.0428(14) 0.0010(12) 0.0086(14) -0.0100(13)
C3 0.073(2) 0.0475(15) 0.0458(15) -0.0016(13) 0.0072(14) -0.0123(14)
C4 0.0714(19) 0.0477(15) 0.0461(15) -0.0005(13) 0.0065(14) -0.0119(14)
C5 0.079(2) 0.0486(16) 0.0502(15) 0.0003(14) 0.0060(16) -0.0117(15)
C6 0.079(2) 0.0486(16) 0.0549(16) 0.0015(14) 0.0099(15) -0.0162(15)
C7 0.081(2) 0.0535(17) 0.0549(16) -0.0002(14) 0.0070(16) -0.0141(15)
C8 0.088(2) 0.0571(18) 0.0568(17) -0.0034(14) 0.0139(17) -0.0213(15)
C9 0.090(2) 0.0561(19) 0.0653(18) -0.0027(15) 0.0100(19) -0.0205(16)
C10 0.095(3) 0.064(2) 0.078(2) -0.0087(18) 0.011(2) -0.0306(19)
C11 0.103(3) 0.068(2) 0.091(2) 0.0001(19) 0.002(2) -0.028(2)
C12 0.109(3) 0.068(2) 0.115(3) -0.001(2) 0.013(3) -0.034(2)
C13 0.146(4) 0.088(3) 0.156(4) 0.001(3) -0.015(4) -0.051(3)
C14 0.180(5) 0.122(4) 0.220(5) -0.005(4) -0.002(4) -0.076(3)
C1U 0.0603(15) 0.0398(14) 0.0331(13) -0.0003(11) 0.0041(11) -0.0031(11)
N1 0.0792(15) 0.0451(12) 0.0283(11) 0.0000(9) 0.0044(10) -0.0155(10)
N2 0.0951(17) 0.0521(14) 0.0276(11) -0.0007(10) 0.0103(11) -0.0237(12)
O1 0.0899(13) 0.0476(10) 0.0243(8) -0.0012(7) 0.0117(7) -0.0146(9)
